data_7715073
loop_
_publ_author_name
'Riffle, Jared R.'
'Hemingway, Tyler M.'
'Smith, Mark D.'
'Peryshkov, Dmitry V.'

_publ_section_title
;
 Synthesis and cluster structure distortions of biscarborane dithiol,
 thioether, and disulfide.
;
_journal_issue 10
_journal_name_full 'Dalton transactions (Cambridge, England : 2003)'
_journal_page_first 4444
_journal_page_last 4450
_journal_paper_doi 10.1039/d3dt04289h
_journal_volume 53
_journal_year 2024
_chemical_formula_moiety 'C28 H68 B20 K2 O6 S2'
_chemical_formula_sum 'C28 H68 B20 K2 O6 S2'
_chemical_formula_weight 859.34
_space_group_crystal_system triclinic
_space_group_IT_number 2
_space_group_name_Hall '-P 1'
_space_group_name_H-M_alt 'P -1'
_atom_sites_solution_hydrogens mixed
_atom_sites_solution_primary dual
_audit_creation_date 2019-09-18
_audit_creation_method
;
Olex2 1.2
(compiled 2018.05.29 svn.r3508 for OlexSys, GUI svn.r5506)
;
_audit_update_record
;
2023-12-13 deposited with the CCDC.	2024-01-25 downloaded from the CCDC.
;
_cell_angle_alpha 95.495(2)
_cell_angle_beta 106.1310(10)
_cell_angle_gamma 107.5560(10)
_cell_formula_units_Z 1
_cell_length_a 9.8304(3)
_cell_length_b 10.2692(4)
_cell_length_c 12.8148(4)
_cell_measurement_reflns_used 9978
_cell_measurement_temperature 100(2)
_cell_measurement_theta_max 30.481
_cell_measurement_theta_min 2.369
_cell_volume 1161.85(7)
_computing_cell_refinement 'SAINT+ Ver. 8.38A (Bruker-AXS, 2016)'
_computing_data_collection 'Bruker APEX3 v2016.5-0 (Bruker, 2016)'
_computing_data_reduction 'SAINT+ Ver. 8.38A (Bruker-AXS, 2016)'
_computing_molecular_graphics 'Olex2 (Dolomanov et al., 2009)'
_computing_publication_material 'Olex2 (Dolomanov et al., 2009)'
_computing_structure_refinement 'XL (Sheldrick, 2008)'
_computing_structure_solution 'XT (Sheldrick, 2015)'
_diffrn_ambient_temperature 100(2)
_diffrn_detector 'Bruker PHOTON-100 area detector'
_diffrn_detector_area_resol_mean 10.4
_diffrn_detector_type 'CMOS area detector'
_diffrn_measured_fraction_theta_full 0.999
_diffrn_measured_fraction_theta_max 0.990
_diffrn_measurement_device 'three-circle diffractometer'
_diffrn_measurement_device_type 'Bruker D8 QUEST'
_diffrn_measurement_method '\w and \f scans'
_diffrn_radiation_monochromator 'mirror optics'
_diffrn_radiation_probe x-ray
_diffrn_radiation_type MoK\a
_diffrn_radiation_wavelength 0.71073
_diffrn_reflns_av_R_equivalents 0.0394
_diffrn_reflns_av_unetI/netI 0.0417
_diffrn_reflns_Laue_measured_fraction_full 0.999
_diffrn_reflns_Laue_measured_fraction_max 0.990
_diffrn_reflns_limit_h_max 14
_diffrn_reflns_limit_h_min -14
_diffrn_reflns_limit_k_max 14
_diffrn_reflns_limit_k_min -14
_diffrn_reflns_limit_l_max 18
_diffrn_reflns_limit_l_min -18
_diffrn_reflns_number 28320
_diffrn_reflns_point_group_measured_fraction_full 0.999
_diffrn_reflns_point_group_measured_fraction_max 0.990
_diffrn_reflns_theta_full 25.242
_diffrn_reflns_theta_max 30.649
_diffrn_reflns_theta_min 2.296
_diffrn_source 'microfocus sealed X-ray tube'
_diffrn_source_type 'Incoatec I\ms'
_diffrn_standards_number 0
_exptl_absorpt_coefficient_mu 0.332
_exptl_absorpt_correction_T_max 0.4935
_exptl_absorpt_correction_T_min 0.4522
_exptl_absorpt_correction_type multi-scan
_exptl_absorpt_process_details
;
SADABS-2016/2 (Bruker,2016/2) was used for absorption correction. 
wR2(int) was 0.1016 before and 0.0499 after correction. 
The Ratio of minimum to maximum transmission is 0.9163.
 The \l/2 correction factor is Not present.
;
_exptl_crystal_colour colourless
_exptl_crystal_colour_primary colourless
_exptl_crystal_density_diffrn 1.228
_exptl_crystal_description needle
_exptl_crystal_F_000 454
_exptl_crystal_size_max 0.22
_exptl_crystal_size_mid 0.09
_exptl_crystal_size_min 0.05
_refine_diff_density_max 0.307
_refine_diff_density_min -0.293
_refine_diff_density_rms 0.057
_refine_ls_extinction_coef 0.0053(12)
_refine_ls_extinction_expression Fc^*^=kFc[1+0.001xFc^2^\l^3^/sin(2\q)]^-1/4^
_refine_ls_extinction_method 'SHELXL-2018/3 (Sheldrick 2018)'
_refine_ls_goodness_of_fit_ref 1.020
_refine_ls_hydrogen_treatment mixed
_refine_ls_matrix_type full
_refine_ls_number_parameters 316
_refine_ls_number_reflns 7111
_refine_ls_number_restraints 30
_refine_ls_restrained_S_all 1.020
_refine_ls_R_factor_all 0.0566
_refine_ls_R_factor_gt 0.0372
_refine_ls_shift/su_max 0.001
_refine_ls_shift/su_mean 0.000
_refine_ls_structure_factor_coef Fsqd
_refine_ls_weighting_details 'w=1/[\s^2^(Fo^2^)+(0.0369P)^2^+0.4232P] where P=(Fo^2^+2Fc^2^)/3'
_refine_ls_weighting_scheme calc
_refine_ls_wR_factor_gt 0.0803
_refine_ls_wR_factor_ref 0.0879
_reflns_Friedel_coverage 0.000
_reflns_number_gt 5576
_reflns_number_total 7111
_reflns_threshold_expression 'I > 2\s(I)'
_cod_data_source_file d3dt04289h2.cif
_cod_data_source_block th01083a
_cod_depositor_comments
;
The following automatic conversions were performed:

data item '_diffrn_radiation_probe' value 'X-ray' was changed to
'x-ray' in accordance with the
/home/data/users/saulius/crontab/automatic-downloads/rss-feeds/RSC/lib/dictionaries/cif_core.dic
dictionary named 'cif_core.dic' version 2.4.2 last updated on
2011-04-26.

Automatic conversion script
Id: cif_fix_values 8170 2020-07-09 18:12:32Z antanas 

 Adding full bibliography for 7715071--7715076.cif.
;
_cod_database_code 7715073
_shelx_shelxl_version_number 2018/3
_shelx_space_group_comment
;
The symmetry employed for this shelxl refinement is uniquely defined
by the following loop, which should always be used as a source of
symmetry information in preference to the above space-group names.
They are only intended as comments.
;
_shelx_estimated_absorpt_t_max 0.984
_shelx_estimated_absorpt_t_min 0.931
_olex2_refinement_description
;
1. Fixed Uiso
 At 1.2 times of:
  All C(H,H) groups
2. Shared sites
{O3A, O3B}
{C31A, C31B}
{C34A, C34B}
3. Uiso/Uaniso restraints and constraints
Uanis(O3A) = Uanis(O3B)
Uanis(C31A) = Uanis(C31B)
Uanis(C34A) = Uanis(C34B)
Uanis(C33A) = Uanis(C33B)
4. Same fragment restrains
{O1, C11, C12, C13, C14} sigma for 1-2: 0.01, 1-3: 0.04
as
{O3A, C31A, C32A, C33A, C34A}
{O1, C11, C12, C13, C14} sigma for 1-2: 0.01, 1-3: 0.04
as
{O3B, C31B, C32B, C33B, C34B}
5. Others
 Sof(O3B)=Sof(C31B)=Sof(H31C)=Sof(H31D)=Sof(C32B)=Sof(H32C)=Sof(H32D)=
 Sof(C33B)=Sof(H33C)=Sof(H33D)=Sof(C34B)=Sof(H34C)=Sof(H34D)=1-FVAR(1)
 Sof(O3A)=Sof(C31A)=Sof(H31A)=Sof(H31B)=Sof(C32A)=Sof(H32A)=Sof(H32B)=
 Sof(C33A)=Sof(H33A)=Sof(H33B)=Sof(C34A)=Sof(H34A)=Sof(H34B)=FVAR(1)
6.a Secondary CH2 refined with riding coordinates:
 C11(H11A,H11B), C12(H12A,H12B), C13(H13A,H13B), C14(H14A,H14B), C21(H21A,
 H21B), C22(H22A,H22B), C23(H23A,H23B), C24(H24A,H24B), C31A(H31A,H31B),
 C32A(H32A,H32B), C33A(H33A,H33B), C34A(H34A,H34B), C31B(H31C,H31D), C32B(H32C,
 H32D), C33B(H33C,H33D), C34B(H34C,H34D)
;
_olex2_submission_special_instructions 'No special instructions were received'

loop_
_space_group_symop_operation_xyz
'x, y, z'
'-x, -y, -z'

loop_
_atom_site_label
_atom_site_type_symbol
_atom_site_fract_x
_atom_site_fract_y
_atom_site_fract_z
_atom_site_U_iso_or_equiv
_atom_site_adp_type
_atom_site_occupancy
_atom_site_site_symmetry_order
_atom_site_calc_flag
_atom_site_refinement_flags_posn
_atom_site_refinement_flags_adp
_atom_site_refinement_flags_occupancy
_atom_site_disorder_assembly
_atom_site_disorder_group
K1 K 0.17764(3) 0.60638(3) 0.71570(2) 0.01557(7) Uani 1 1 d . . . . .
S1 S 0.14671(3) 0.50962(3) 0.45937(2) 0.01548(8) Uani 1 1 d . . . . .
O1 O 0.16688(12) 0.37745(10) 0.79870(8) 0.0270(2) Uani 1 1 d D . . . .
C11 C 0.27774(17) 0.38101(15) 0.89999(11) 0.0237(3) Uani 1 1 d D . . . .
H11A H 0.241517 0.394143 0.963663 0.028 Uiso 1 1 calc R . . . .
H11B H 0.373142 0.458319 0.912141 0.028 Uiso 1 1 calc R . . . .
C12 C 0.30146(18) 0.24252(16) 0.88746(13) 0.0297(3) Uani 1 1 d D . . . .
H12A H 0.330535 0.214439 0.959893 0.036 Uiso 1 1 calc R . . . .
H12B H 0.379399 0.244965 0.851883 0.036 Uiso 1 1 calc R . . . .
C13 C 0.14684(19) 0.14612(15) 0.81338(13) 0.0296(3) Uani 1 1 d D . . . .
H13A H 0.152831 0.062147 0.772731 0.035 Uiso 1 1 calc R . . . .
H13B H 0.077080 0.117376 0.856384 0.035 Uiso 1 1 calc R . . . .
C14 C 0.09891(19) 0.23791(16) 0.73555(12) 0.0302(3) Uani 1 1 d D . . . .
H14A H 0.134297 0.229598 0.670860 0.036 Uiso 1 1 calc R . . . .
H14B H -0.012283 0.211028 0.708729 0.036 Uiso 1 1 calc R . . . .
O2 O 0.22315(13) 0.71880(11) 0.92729(8) 0.0293(2) Uani 1 1 d . . . . .
C21 C 0.15837(17) 0.67007(15) 1.00995(11) 0.0251(3) Uani 1 1 d . . . . .
H21A H 0.189284 0.591813 1.034551 0.030 Uiso 1 1 calc R . . . .
H21B H 0.046940 0.637731 0.979956 0.030 Uiso 1 1 calc R . . . .
C22 C 0.2161(2) 0.79144(17) 1.10473(13) 0.0348(4) Uani 1 1 d . . . . .
H22A H 0.311987 0.794588 1.158480 0.042 Uiso 1 1 calc R . . . .
H22B H 0.141379 0.787941 1.143596 0.042 Uiso 1 1 calc R . . . .
C23 C 0.2395(2) 0.91470(17) 1.04701(14) 0.0379(4) Uani 1 1 d . . . . .
H23A H 0.144030 0.932056 1.015457 0.045 Uiso 1 1 calc R . . . .
H23B H 0.315614 1.000251 1.097972 0.045 Uiso 1 1 calc R . . . .
C24 C 0.2947(2) 0.86619(17) 0.95779(14) 0.0402(4) Uani 1 1 d . . . . .
H24A H 0.267993 0.910083 0.893164 0.048 Uiso 1 1 calc R . . . .
H24B H 0.405670 0.891038 0.985573 0.048 Uiso 1 1 calc R . . . .
O3A O 0.23452(11) 0.86639(10) 0.67175(8) 0.0222(2) Uani 0.611(12) 1 d D . P A 1
C31A C 0.38296(15) 0.96760(15) 0.69826(12) 0.0228(3) Uani 0.611(12) 1 d D . P A 1
H31A H 0.458536 0.920833 0.703810 0.027 Uiso 0.611(12) 1 calc R . P A 1
H31B H 0.410055 1.030942 0.769803 0.027 Uiso 0.611(12) 1 calc R . P A 1
C32A C 0.3781(5) 1.0475(4) 0.6058(3) 0.0270(9) Uani 0.611(12) 1 d D . P A 1
H32A H 0.475212 1.074413 0.590684 0.032 Uiso 0.611(12) 1 calc R . P A 1
H32B H 0.354287 1.132406 0.623485 0.032 Uiso 0.611(12) 1 calc R . P A 1
C33A C 0.2516(6) 0.9438(8) 0.5076(4) 0.0284(12) Uani 0.611(12) 1 d D . P A 1
H33A H 0.206981 0.991437 0.450880 0.034 Uiso 0.611(12) 1 calc R . P A 1
H33B H 0.286784 0.875586 0.472880 0.034 Uiso 0.611(12) 1 calc R . P A 1
C34A C 0.14313(16) 0.87655(15) 0.56545(11) 0.0232(3) Uani 0.611(12) 1 d D . P A 1
H34A H 0.081016 0.934029 0.574796 0.028 Uiso 0.611(12) 1 calc R . P A 1
H34B H 0.075358 0.782951 0.522380 0.028 Uiso 0.611(12) 1 calc R . P A 1
O3B O 0.23452(11) 0.86639(10) 0.67175(8) 0.0222(2) Uani 0.389(12) 1 d D . P A 2
C31B C 0.38296(15) 0.96760(15) 0.69826(12) 0.0228(3) Uani 0.389(12) 1 d D . P A 2
H31C H 0.460075 0.927930 0.734087 0.027 Uiso 0.389(12) 1 calc R . P A 2
H31D H 0.394012 1.051038 0.749966 0.027 Uiso 0.389(12) 1 calc R . P A 2
C32B C 0.4036(8) 1.0072(9) 0.5897(5) 0.0373(18) Uani 0.389(12) 1 d D . P A 2
H32C H 0.419923 1.107354 0.590707 0.045 Uiso 0.389(12) 1 calc R . P A 2
H32D H 0.489675 0.985936 0.576154 0.045 Uiso 0.389(12) 1 calc R . P A 2
C33B C 0.2544(9) 0.9159(14) 0.5026(7) 0.0284(12) Uani 0.389(12) 1 d D . P A 2
H33C H 0.220838 0.968060 0.445384 0.034 Uiso 0.389(12) 1 calc R . P A 2
H33D H 0.264896 0.831733 0.466137 0.034 Uiso 0.389(12) 1 calc R . P A 2
C34B C 0.14313(16) 0.87655(15) 0.56545(11) 0.0232(3) Uani 0.389(12) 1 d D . P A 2
H34C H 0.097338 0.949071 0.573217 0.028 Uiso 0.389(12) 1 calc R . P A 2
H34D H 0.062037 0.786451 0.527805 0.028 Uiso 0.389(12) 1 calc R . P A 2
C1 C 0.23530(13) 0.44299(13) 0.38186(9) 0.0128(2) Uani 1 1 d . . . . .
C2 C 0.45524(13) 0.46264(12) 0.44117(9) 0.0107(2) Uani 1 1 d . . . . .
B1 B 0.30812(15) 0.30997(14) 0.41869(11) 0.0131(3) Uani 1 1 d . . . . .
H1 H 0.2898(16) 0.2684(15) 0.4903(12) 0.015(4) Uiso 1 1 d . . . . .
B2 B 0.15812(15) 0.28864(15) 0.29429(11) 0.0137(3) Uani 1 1 d . . . . .
H2 H 0.0433(18) 0.2265(16) 0.2885(13) 0.022(4) Uiso 1 1 d . . . . .
B3 B 0.20904(15) 0.45050(15) 0.24792(11) 0.0140(3) Uani 1 1 d . . . . .
H3 H 0.1303(17) 0.4970(15) 0.2129(12) 0.017(4) Uiso 1 1 d . . . . .
B4 B 0.38583(15) 0.55580(14) 0.34823(11) 0.0125(2) Uani 1 1 d . . . . .
H4 H 0.4103(17) 0.6643(15) 0.3728(12) 0.016(4) Uiso 1 1 d . . . . .
B5 B 0.47476(15) 0.31955(14) 0.38237(11) 0.0128(2) Uani 1 1 d . . . . .
H5 H 0.5543(18) 0.2810(16) 0.4308(13) 0.020(4) Uiso 1 1 d . . . . .
B6 B 0.29554(16) 0.21187(15) 0.29075(11) 0.0144(3) Uani 1 1 d . . . . .
H6 H 0.2664(18) 0.0989(17) 0.2772(13) 0.023(4) Uiso 1 1 d . . . . .
B7 B 0.23693(15) 0.30236(15) 0.18463(11) 0.0145(3) Uani 1 1 d . . . . .
H7 H 0.1657(17) 0.2486(16) 0.0983(13) 0.020(4) Uiso 1 1 d . . . . .
B8 B 0.37733(16) 0.47114(15) 0.21655(11) 0.0142(3) Uani 1 1 d . . . . .
H8 H 0.4025(18) 0.5285(16) 0.1540(13) 0.022(4) Uiso 1 1 d . . . . .
B9 B 0.52511(15) 0.48065(14) 0.33597(11) 0.0126(3) Uani 1 1 d . . . . .
H9 H 0.6388(17) 0.5491(15) 0.3548(12) 0.015(4) Uiso 1 1 d . . . . .
B10 B 0.42943(16) 0.32136(15) 0.23820(11) 0.0148(3) Uani 1 1 d . . . . .
H10 H 0.4882(17) 0.2829(16) 0.1883(13) 0.021(4) Uiso 1 1 d . . . . .

loop_
_atom_site_aniso_label
_atom_site_aniso_U_11
_atom_site_aniso_U_22
_atom_site_aniso_U_33
_atom_site_aniso_U_23
_atom_site_aniso_U_13
_atom_site_aniso_U_12
K1 0.01590(13) 0.01809(13) 0.01185(12) 0.00204(9) 0.00284(9) 0.00638(10)
S1 0.01109(14) 0.02287(16) 0.01222(14) -0.00159(11) 0.00373(11) 0.00702(12)
O1 0.0359(6) 0.0223(5) 0.0185(5) 0.0051(4) 0.0008(4) 0.0106(4)
C11 0.0293(7) 0.0240(7) 0.0160(6) 0.0018(5) 0.0034(5) 0.0109(6)
C12 0.0343(8) 0.0269(8) 0.0308(8) 0.0060(6) 0.0083(7) 0.0166(7)
C13 0.0379(9) 0.0208(7) 0.0315(8) 0.0038(6) 0.0155(7) 0.0088(6)
C14 0.0339(8) 0.0282(8) 0.0199(7) -0.0008(6) 0.0042(6) 0.0043(6)
O2 0.0455(7) 0.0221(5) 0.0180(5) -0.0013(4) 0.0139(5) 0.0065(5)
C21 0.0295(8) 0.0240(7) 0.0194(6) 0.0064(5) 0.0052(6) 0.0075(6)
C22 0.0523(11) 0.0307(8) 0.0260(8) 0.0042(6) 0.0220(7) 0.0127(8)
C23 0.0606(12) 0.0228(8) 0.0316(8) 0.0003(6) 0.0191(8) 0.0141(8)
C24 0.0605(12) 0.0240(8) 0.0300(8) 0.0020(6) 0.0228(8) -0.0005(8)
O3A 0.0212(5) 0.0214(5) 0.0195(5) 0.0059(4) 0.0032(4) 0.0034(4)
C31A 0.0187(6) 0.0209(7) 0.0254(7) -0.0004(5) 0.0051(5) 0.0056(5)
C32A 0.0293(18) 0.0153(17) 0.0292(15) 0.0062(13) 0.0075(12) -0.0012(12)
C33A 0.0333(9) 0.018(3) 0.0255(9) 0.0133(12) 0.0054(7) -0.0017(12)
C34A 0.0234(7) 0.0233(7) 0.0204(6) 0.0051(5) 0.0024(5) 0.0082(6)
O3B 0.0212(5) 0.0214(5) 0.0195(5) 0.0059(4) 0.0032(4) 0.0034(4)
C31B 0.0187(6) 0.0209(7) 0.0254(7) -0.0004(5) 0.0051(5) 0.0056(5)
C32B 0.031(3) 0.018(3) 0.051(4) 0.018(3) 0.002(2) -0.002(2)
C33B 0.0333(9) 0.018(3) 0.0255(9) 0.0133(12) 0.0054(7) -0.0017(12)
C34B 0.0234(7) 0.0233(7) 0.0204(6) 0.0051(5) 0.0024(5) 0.0082(6)
C1 0.0097(5) 0.0162(6) 0.0111(5) 0.0004(4) 0.0025(4) 0.0040(4)
C2 0.0098(5) 0.0131(5) 0.0086(5) 0.0005(4) 0.0026(4) 0.0038(4)
B1 0.0113(6) 0.0142(6) 0.0113(6) 0.0005(5) 0.0024(5) 0.0029(5)
B2 0.0108(6) 0.0168(6) 0.0102(6) -0.0007(5) 0.0018(5) 0.0025(5)
B3 0.0123(6) 0.0178(7) 0.0097(6) 0.0008(5) 0.0013(5) 0.0047(5)
B4 0.0107(6) 0.0149(6) 0.0102(6) 0.0017(5) 0.0020(5) 0.0037(5)
B5 0.0131(6) 0.0143(6) 0.0110(6) -0.0002(5) 0.0036(5) 0.0059(5)
B6 0.0138(6) 0.0153(6) 0.0117(6) -0.0012(5) 0.0026(5) 0.0041(5)
B7 0.0120(6) 0.0189(7) 0.0099(6) -0.0016(5) 0.0022(5) 0.0041(5)
B8 0.0133(6) 0.0192(7) 0.0091(6) 0.0023(5) 0.0033(5) 0.0045(5)
B9 0.0118(6) 0.0167(6) 0.0093(6) 0.0007(5) 0.0042(5) 0.0046(5)
B10 0.0138(6) 0.0190(7) 0.0106(6) -0.0004(5) 0.0036(5) 0.0054(5)

loop_
_atom_type_symbol
_atom_type_description
_atom_type_scat_dispersion_real
_atom_type_scat_dispersion_imag
_atom_type_scat_source
C C 0.0033 0.0016 'International Tables Vol C Tables 4.2.6.8 and 6.1.1.4'
H H 0.0000 0.0000 'International Tables Vol C Tables 4.2.6.8 and 6.1.1.4'
B B 0.0013 0.0007 'International Tables Vol C Tables 4.2.6.8 and 6.1.1.4'
K K 0.2009 0.2494 'International Tables Vol C Tables 4.2.6.8 and 6.1.1.4'
O O 0.0106 0.0060 'International Tables Vol C Tables 4.2.6.8 and 6.1.1.4'
S S 0.1246 0.1234 'International Tables Vol C Tables 4.2.6.8 and 6.1.1.4'

loop_
_geom_angle_atom_site_label_1
_geom_angle_atom_site_label_2
_geom_angle_atom_site_label_3
_geom_angle
_geom_angle_site_symmetry_1
_geom_angle_site_symmetry_3
_geom_angle_publ_flag
S1 K1 S1 62.023(11) 2_566 . ?
S1 K1 B9 62.60(2) . 2_666 ?
S1 K1 B9 120.64(2) 2_566 2_666 ?
S1 K1 B10 145.85(2) 2_566 2_666 ?
S1 K1 B10 83.86(2) . 2_666 ?
O1 K1 S1 97.27(2) . 2_566 ?
O1 K1 S1 103.55(2) . . ?
O1 K1 O2 82.66(3) . . ?
O1 K1 O3A 168.05(3) . . ?
O1 K1 O3B 168.05(3) . . ?
O1 K1 B9 76.41(3) . 2_666 ?
O1 K1 H9 66.1(3) . 2_666 ?
O1 K1 B10 88.97(3) . 2_666 ?
O1 K1 H10 90.9(3) . 2_666 ?
O2 K1 S1 121.08(3) . 2_566 ?
O2 K1 S1 172.93(3) . . ?
O2 K1 O3A 87.90(3) . . ?
O2 K1 O3B 87.90(3) . . ?
O2 K1 B9 116.50(3) . 2_666 ?
O2 K1 H9 124.9(3) . 2_666 ?
O2 K1 B10 92.97(3) . 2_666 ?
O2 K1 H10 77.3(3) . 2_666 ?
O3A K1 S1 85.50(2) . . ?
O3A K1 S1 93.86(2) . 2_566 ?
O3A K1 B9 101.55(3) . 2_666 ?
O3A K1 H9 114.5(3) . 2_666 ?
O3A K1 B10 84.21(3) . 2_666 ?
O3A K1 H10 79.9(3) . 2_666 ?
O3B K1 S1 85.50(2) . . ?
O3B K1 B10 84.21(3) . 2_666 ?
B9 K1 B10 29.05(3) 2_666 2_666 ?
H9 K1 S1 56.4(3) 2_666 . ?
H9 K1 S1 107.5(3) 2_666 2_566 ?
H9 K1 B9 16.7(3) 2_666 2_666 ?
H9 K1 B10 45.2(3) 2_666 2_666 ?
H10 K1 S1 160.6(3) 2_666 2_566 ?
H10 K1 S1 99.0(3) 2_666 . ?
H10 K1 B9 44.5(3) 2_666 2_666 ?
H10 K1 H9 60.0(4) 2_666 2_666 ?
H10 K1 B10 16.2(3) 2_666 2_666 ?
K1 S1 K1 117.976(10) 2_566 . ?
C1 S1 K1 140.51(4) . . ?
C1 S1 K1 97.24(4) . 2_566 ?
C11 O1 K1 120.94(8) . . ?
C11 O1 C14 109.49(11) . . ?
C14 O1 K1 125.22(8) . . ?
O1 C11 H11A 110.5 . . ?
O1 C11 H11B 110.5 . . ?
O1 C11 C12 106.11(11) . . ?
H11A C11 H11B 108.7 . . ?
C12 C11 H11A 110.5 . . ?
C12 C11 H11B 110.5 . . ?
C11 C12 H12A 111.4 . . ?
C11 C12 H12B 111.4 . . ?
C11 C12 C13 101.91(12) . . ?
H12A C12 H12B 109.3 . . ?
C13 C12 H12A 111.4 . . ?
C13 C12 H12B 111.4 . . ?
C12 C13 H13A 111.4 . . ?
C12 C13 H13B 111.4 . . ?
H13A C13 H13B 109.3 . . ?
C14 C13 C12 101.73(12) . . ?
C14 C13 H13A 111.4 . . ?
C14 C13 H13B 111.4 . . ?
O1 C14 C13 105.97(12) . . ?
O1 C14 H14A 110.5 . . ?
O1 C14 H14B 110.5 . . ?
C13 C14 H14A 110.5 . . ?
C13 C14 H14B 110.5 . . ?
H14A C14 H14B 108.7 . . ?
C21 O2 K1 133.28(8) . . ?
C24 O2 K1 115.50(9) . . ?
C24 O2 C21 109.04(11) . . ?
O2 C21 H21A 110.5 . . ?
O2 C21 H21B 110.5 . . ?
O2 C21 C22 106.34(12) . . ?
H21A C21 H21B 108.7 . . ?
C22 C21 H21A 110.5 . . ?
C22 C21 H21B 110.5 . . ?
C21 C22 H22A 111.3 . . ?
C21 C22 H22B 111.3 . . ?
C21 C22 C23 102.35(12) . . ?
H22A C22 H22B 109.2 . . ?
C23 C22 H22A 111.3 . . ?
C23 C22 H22B 111.3 . . ?
C22 C23 H23A 111.5 . . ?
C22 C23 H23B 111.5 . . ?
H23A C23 H23B 109.3 . . ?
C24 C23 C22 101.54(13) . . ?
C24 C23 H23A 111.5 . . ?
C24 C23 H23B 111.5 . . ?
O2 C24 C23 106.64(13) . . ?
O2 C24 H24A 110.4 . . ?
O2 C24 H24B 110.4 . . ?
C23 C24 H24A 110.4 . . ?
C23 C24 H24B 110.4 . . ?
H24A C24 H24B 108.6 . . ?
C31A O3A K1 124.33(8) . . ?
C31A O3A C34A 108.59(10) . . ?
C34A O3A K1 115.43(8) . . ?
O3A C31A H31A 110.4 . . ?
O3A C31A H31B 110.4 . . ?
O3A C31A C32A 106.41(19) . . ?
H31A C31A H31B 108.6 . . ?
C32A C31A H31A 110.4 . . ?
C32A C31A H31B 110.4 . . ?
C31A C32A H32A 111.1 . . ?
C31A C32A H32B 111.1 . . ?
C31A C32A C33A 103.1(3) . . ?
H32A C32A H32B 109.1 . . ?
C33A C32A H32A 111.1 . . ?
C33A C32A H32B 111.1 . . ?
C32A C33A H33A 111.8 . . ?
C32A C33A H33B 111.8 . . ?
H33A C33A H33B 109.5 . . ?
C34A C33A C32A 100.1(3) . . ?
C34A C33A H33A 111.8 . . ?
C34A C33A H33B 111.8 . . ?
O3A C34A C33A 105.9(3) . . ?
O3A C34A H34A 110.6 . . ?
O3A C34A H34B 110.6 . . ?
C33A C34A H34A 110.6 . . ?
C33A C34A H34B 110.6 . . ?
H34A C34A H34B 108.7 . . ?
C31B O3B K1 124.33(8) . . ?
C31B O3B C34B 108.59(10) . . ?
C34B O3B K1 115.43(8) . . ?
O3B C31B H31C 110.2 . . ?
O3B C31B H31D 110.2 . . ?
O3B C31B C32B 107.8(3) . . ?
H31C C31B H31D 108.5 . . ?
C32B C31B H31C 110.2 . . ?
C32B C31B H31D 110.2 . . ?
C31B C32B H32C 111.2 . . ?
C31B C32B H32D 111.2 . . ?
H32C C32B H32D 109.1 . . ?
C33B C32B C31B 102.9(5) . . ?
C33B C32B H32C 111.2 . . ?
C33B C32B H32D 111.2 . . ?
C32B C33B H33C 110.7 . . ?
C32B C33B H33D 110.7 . . ?
H33C C33B H33D 108.8 . . ?
C34B C33B C32B 105.4(5) . . ?
C34B C33B H33C 110.7 . . ?
C34B C33B H33D 110.7 . . ?
O3B C34B C33B 103.4(4) . . ?
O3B C34B H34C 111.1 . . ?
O3B C34B H34D 111.1 . . ?
C33B C34B H34C 111.1 . . ?
C33B C34B H34D 111.1 . . ?
H34C C34B H34D 109.0 . . ?
S1 C1 C2 122.65(7) . . ?
S1 C1 B1 121.51(8) . . ?
S1 C1 B4 120.14(8) . . ?
B1 C1 C2 53.36(6) . . ?
B1 C1 B4 100.75(9) . . ?
B2 C1 S1 124.82(8) . . ?
B2 C1 C2 103.00(8) . . ?
B2 C1 B1 62.47(8) . . ?
B2 C1 B3 64.73(8) . . ?
B2 C1 B4 111.21(9) . . ?
B3 C1 S1 123.76(9) . . ?
B3 C1 C2 103.11(8) . . ?
B3 C1 B1 111.29(9) . . ?
B3 C1 B4 62.48(8) . . ?
B4 C1 C2 53.46(6) . . ?
C2 C2 C1 118.92(11) 2_666 . ?
C2 C2 B1 118.53(12) 2_666 . ?
C2 C2 B4 118.37(12) 2_666 . ?
C2 C2 B5 123.11(12) 2_666 . ?
C2 C2 B9 123.13(12) 2_666 . ?
B1 C2 C1 55.74(7) . . ?
B1 C2 B4 104.93(9) . . ?
B4 C2 C1 55.76(7) . . ?
B5 C2 C1 107.64(8) . . ?
B5 C2 B1 64.17(8) . . ?
B5 C2 B4 114.08(9) . . ?
B5 C2 B9 64.48(8) . . ?
B9 C2 C1 107.39(8) . . ?
B9 C2 B1 114.07(9) . . ?
B9 C2 B4 63.87(8) . . ?
C1 B1 H1 117.5(8) . . ?
C1 B1 B2 56.23(7) . . ?
C1 B1 B5 113.79(9) . . ?
C1 B1 B6 105.62(9) . . ?
C2 B1 C1 70.90(8) . . ?
C2 B1 H1 118.0(8) . . ?
C2 B1 B2 111.78(9) . . ?
C2 B1 B5 56.77(7) . . ?
C2 B1 B6 104.88(9) . . ?
B2 B1 H1 123.0(8) . . ?
B2 B1 B5 108.15(9) . . ?
B2 B1 B6 59.10(8) . . ?
B5 B1 H1 121.3(8) . . ?
B6 B1 H1 126.3(8) . . ?
B6 B1 B5 59.00(7) . . ?
C1 B2 B1 61.30(7) . . ?
C1 B2 H2 116.5(8) . . ?
C1 B2 B3 57.65(7) . . ?
C1 B2 B6 111.01(9) . . ?
C1 B2 B7 107.86(10) . . ?
B1 B2 H2 118.5(8) . . ?
B1 B2 B3 105.13(9) . . ?
B3 B2 H2 124.8(8) . . ?
B6 B2 B1 60.59(8) . . ?
B6 B2 H2 121.9(8) . . ?
B6 B2 B3 107.90(10) . . ?
B6 B2 B7 60.31(8) . . ?
B7 B2 B1 107.17(9) . . ?
B7 B2 H2 127.0(8) . . ?
B7 B2 B3 59.90(8) . . ?
C1 B3 B2 57.62(7) . . ?
C1 B3 H3 115.0(8) . . ?
C1 B3 B4 61.33(7) . . ?
C1 B3 B7 107.66(10) . . ?
C1 B3 B8 110.88(9) . . ?
B2 B3 H3 122.9(8) . . ?
B4 B3 B2 105.06(9) . . ?
B4 B3 H3 119.5(8) . . ?
B7 B3 B2 59.68(8) . . ?
B7 B3 H3 127.5(8) . . ?
B7 B3 B4 107.08(10) . . ?
B8 B3 B2 107.70(10) . . ?
B8 B3 H3 124.2(8) . . ?
B8 B3 B4 60.50(8) . . ?
B8 B3 B7 60.33(8) . . ?
C1 B4 B3 56.19(7) . . ?
C1 B4 H4 116.6(8) . . ?
C1 B4 B8 105.53(9) . . ?
C1 B4 B9 113.73(10) . . ?
C2 B4 C1 70.77(7) . . ?
C2 B4 B3 111.68(10) . . ?
C2 B4 H4 120.4(8) . . ?
C2 B4 B8 104.82(9) . . ?
C2 B4 B9 56.87(7) . . ?
B3 B4 H4 120.2(8) . . ?
B3 B4 B8 59.11(7) . . ?
B3 B4 B9 108.11(9) . . ?
B8 B4 H4 125.4(8) . . ?
B8 B4 B9 58.91(7) . . ?
B9 B4 H4 123.5(8) . . ?
C2 B5 B1 59.06(7) . . ?
C2 B5 H5 117.7(8) . . ?
C2 B5 B6 107.76(10) . . ?
C2 B5 B9 57.82(7) . . ?
C2 B5 B10 106.13(10) . . ?
B1 B5 H5 118.9(8) . . ?
B6 B5 B1 60.26(8) . . ?
B6 B5 H5 123.7(9) . . ?
B6 B5 B9 107.78(10) . . ?
B6 B5 B10 60.48(8) . . ?
B9 B5 B1 104.98(9) . . ?
B9 B5 H5 123.6(8) . . ?
B10 B5 B1 107.00(9) . . ?
B10 B5 H5 127.8(8) . . ?
B10 B5 B9 59.74(8) . . ?
B1 B6 H6 121.5(8) . . ?
B2 B6 B1 60.31(8) . . ?
B2 B6 B5 110.58(10) . . ?
B2 B6 H6 120.7(8) . . ?
B2 B6 B7 60.27(8) . . ?
B2 B6 B10 108.48(10) . . ?
B5 B6 B1 60.75(7) . . ?
B5 B6 H6 119.5(9) . . ?
B5 B6 B7 108.35(10) . . ?
B5 B6 B10 60.03(8) . . ?
B7 B6 B1 106.92(10) . . ?
B7 B6 H6 123.4(8) . . ?
B7 B6 B10 59.33(8) . . ?
B10 B6 B1 107.03(9) . . ?
B10 B6 H6 122.7(8) . . ?
B2 B7 B3 60.42(8) . . ?
B2 B7 B6 59.42(8) . . ?
B2 B7 H7 120.3(8) . . ?
B2 B7 B8 107.46(9) . . ?
B3 B7 H7 120.0(8) . . ?
B6 B7 B3 107.61(9) . . ?
B6 B7 H7 123.0(8) . . ?
B6 B7 B8 107.38(9) . . ?
B8 B7 B3 59.30(8) . . ?
B8 B7 H7 122.6(8) . . ?
B10 B7 B2 108.75(9) . . ?
B10 B7 B3 108.62(9) . . ?
B10 B7 B6 60.50(8) . . ?
B10 B7 H7 122.7(8) . . ?
B10 B7 B8 60.33(8) . . ?
B3 B8 B4 60.40(7) . . ?
B3 B8 B7 60.37(8) . . ?
B3 B8 H8 121.0(8) . . ?
B3 B8 B10 108.69(10) . . ?
B4 B8 H8 122.1(8) . . ?
B7 B8 B4 107.03(9) . . ?
B7 B8 H8 123.0(8) . . ?
B9 B8 B3 110.66(9) . . ?
B9 B8 B4 60.72(7) . . ?
B9 B8 B7 108.34(10) . . ?
B9 B8 H8 119.5(9) . . ?
B9 B8 B10 60.07(8) . . ?
B10 B8 B4 107.16(9) . . ?
B10 B8 B7 59.34(8) . . ?
B10 B8 H8 121.9(8) . . ?
K1 B9 H9 53.5(8) 2_666 . ?
C2 B9 K1 131.20(8) . 2_666 ?
C2 B9 B4 59.27(7) . . ?
C2 B9 B5 57.71(7) . . ?
C2 B9 B8 107.94(9) . . ?
C2 B9 H9 117.3(8) . . ?
C2 B9 B10 106.18(9) . . ?
B4 B9 K1 167.73(8) . 2_666 ?
B4 B9 H9 118.1(8) . . ?
B5 B9 K1 86.93(6) . 2_666 ?
B5 B9 B4 105.25(9) . . ?
B5 B9 H9 123.8(8) . . ?
B8 B9 K1 114.96(7) . 2_666 ?
B8 B9 B4 60.38(8) . . ?
B8 B9 B5 108.04(9) . . ?
B8 B9 H9 123.6(8) . . ?
B8 B9 B10 60.52(8) . . ?
B10 B9 K1 77.35(6) . 2_666 ?
B10 B9 B4 107.25(9) . . ?
B10 B9 B5 59.92(8) . . ?
B10 B9 H9 128.3(8) . . ?
K1 B10 H10 49.1(8) 2_666 . ?
B5 B10 K1 85.17(7) . 2_666 ?
B5 B10 B6 59.49(8) . . ?
B5 B10 B8 107.49(9) . . ?
B5 B10 H10 121.3(8) . . ?
B6 B10 K1 133.69(8) . 2_666 ?
B6 B10 H10 124.1(8) . . ?
B7 B10 K1 165.44(8) . 2_666 ?
B7 B10 B5 108.60(10) . . ?
B7 B10 B6 60.17(8) . . ?
B7 B10 B8 60.33(8) . . ?
B7 B10 B9 108.60(10) . . ?
B7 B10 H10 122.4(8) . . ?
B8 B10 K1 111.79(7) . 2_666 ?
B8 B10 B6 107.14(10) . . ?
B8 B10 H10 121.5(8) . . ?
B9 B10 K1 73.60(6) . 2_666 ?
B9 B10 B5 60.35(8) . . ?
B9 B10 B6 107.48(9) . . ?
B9 B10 B8 59.41(8) . . ?
B9 B10 H10 119.8(8) . . ?

loop_
_geom_bond_atom_site_label_1
_geom_bond_atom_site_label_2
_geom_bond_distance
_geom_bond_site_symmetry_2
_geom_bond_publ_flag
K1 S1 3.1370(4) 2_566 ?
K1 S1 3.2415(4) . ?
K1 O1 2.6572(10) . ?
K1 O2 2.7019(10) . ?
K1 O3A 2.7059(10) . ?
K1 O3B 2.7059(10) . ?
K1 B9 3.5089(14) 2_666 ?
K1 H9 2.998(15) 2_666 ?
K1 B10 3.5690(14) 2_666 ?
K1 H10 2.971(16) 2_666 ?
S1 C1 1.7098(12) . ?
O1 C11 1.4334(16) . ?
O1 C14 1.4334(17) . ?
C11 H11A 0.9900 . ?
C11 H11B 0.9900 . ?
C11 C12 1.510(2) . ?
C12 H12A 0.9900 . ?
C12 H12B 0.9900 . ?
C12 C13 1.517(2) . ?
C13 H13A 0.9900 . ?
C13 H13B 0.9900 . ?
C13 C14 1.514(2) . ?
C14 H14A 0.9900 . ?
C14 H14B 0.9900 . ?
O2 C21 1.4360(17) . ?
O2 C24 1.4248(19) . ?
C21 H21A 0.9900 . ?
C21 H21B 0.9900 . ?
C21 C22 1.500(2) . ?
C22 H22A 0.9900 . ?
C22 H22B 0.9900 . ?
C22 C23 1.517(2) . ?
C23 H23A 0.9900 . ?
C23 H23B 0.9900 . ?
C23 C24 1.500(2) . ?
C24 H24A 0.9900 . ?
C24 H24B 0.9900 . ?
O3A C31A 1.4377(16) . ?
O3A C34A 1.4412(16) . ?
C31A H31A 0.9900 . ?
C31A H31B 0.9900 . ?
C31A C32A 1.502(3) . ?
C32A H32A 0.9900 . ?
C32A H32B 0.9900 . ?
C32A C33A 1.530(4) . ?
C33A H33A 0.9900 . ?
C33A H33B 0.9900 . ?
C33A C34A 1.502(4) . ?
C34A H34A 0.9900 . ?
C34A H34B 0.9900 . ?
O3B C31B 1.4377(16) . ?
O3B C34B 1.4412(16) . ?
C31B H31C 0.9900 . ?
C31B H31D 0.9900 . ?
C31B C32B 1.535(6) . ?
C32B H32C 0.9900 . ?
C32B H32D 0.9900 . ?
C32B C33B 1.529(7) . ?
C33B H33C 0.9900 . ?
C33B H33D 0.9900 . ?
C33B C34B 1.514(6) . ?
C34B H34C 0.9900 . ?
C34B H34D 0.9900 . ?
C1 C2 2.0217(16) . ?
C1 B1 1.7683(19) . ?
C1 B2 1.6757(18) . ?
C1 B3 1.6762(18) . ?
C1 B4 1.7701(18) . ?
C2 C2 1.507(2) 2_666 ?
C2 B1 1.7166(18) . ?
C2 B4 1.7204(18) . ?
C2 B5 1.6740(18) . ?
C2 B9 1.6761(17) . ?
B1 H1 1.085(14) . ?
B1 B2 1.7876(19) . ?
B1 B5 1.8014(19) . ?
B1 B6 1.7927(19) . ?
B2 H2 1.094(16) . ?
B2 B3 1.794(2) . ?
B2 B6 1.766(2) . ?
B2 B7 1.7810(19) . ?
B3 H3 1.048(15) . ?
B3 B4 1.7891(19) . ?
B3 B7 1.785(2) . ?
B3 B8 1.766(2) . ?
B4 H4 1.062(15) . ?
B4 B8 1.7908(19) . ?
B4 B9 1.797(2) . ?
B5 H5 1.057(16) . ?
B5 B6 1.7697(19) . ?
B5 B9 1.787(2) . ?
B5 B10 1.7794(19) . ?
B6 H6 1.091(16) . ?
B6 B7 1.782(2) . ?
B6 B10 1.787(2) . ?
B7 H7 1.113(15) . ?
B7 B8 1.784(2) . ?
B7 B10 1.766(2) . ?
B8 H8 1.079(16) . ?
B8 B9 1.7642(19) . ?
B8 B10 1.784(2) . ?
B9 H9 1.070(15) . ?
B9 B10 1.7762(19) . ?
B10 H10 1.093(16) . ?

loop_
_geom_torsion_atom_site_label_1
_geom_torsion_atom_site_label_2
_geom_torsion_atom_site_label_3
_geom_torsion_atom_site_label_4
_geom_torsion
_geom_torsion_site_symmetry_1
_geom_torsion_site_symmetry_2
_geom_torsion_site_symmetry_3
_geom_torsion_site_symmetry_4
_geom_torsion_publ_flag
K1 S1 C1 C2 -22.42(13) . . . . ?
K1 S1 C1 C2 -176.29(7) 2_566 . . . ?
K1 S1 C1 B1 41.56(12) . . . . ?
K1 S1 C1 B1 -112.31(8) 2_566 . . . ?
K1 S1 C1 B2 -35.84(10) 2_566 . . . ?
K1 S1 C1 B2 118.03(9) . . . . ?
K1 S1 C1 B3 -161.22(7) . . . . ?
K1 S1 C1 B3 44.92(10) 2_566 . . . ?
K1 S1 C1 B4 120.17(8) 2_566 . . . ?
K1 S1 C1 B4 -85.97(10) . . . . ?
K1 O1 C11 C12 -145.68(10) . . . . ?
K1 O1 C14 C13 169.14(9) . . . . ?
K1 O2 C21 C22 -171.66(10) . . . . ?
K1 O2 C24 C23 151.04(12) . . . . ?
K1 O3A C31A C32A 144.1(2) . . . . ?
K1 O3A C34A C33A -122.8(3) . . . . ?
K1 O3B C31B C32B 120.6(4) . . . . ?
K1 O3B C34B C33B -111.4(5) . . . . ?
K1 B9 B10 B5 93.82(7) 2_666 . . . ?
K1 B9 B10 B6 131.47(9) 2_666 . . . ?
K1 B9 B10 B7 -164.90(9) 2_666 . . . ?
K1 B9 B10 B8 -128.58(7) 2_666 . . . ?
S1 C1 B1 C2 -109.43(9) . . . . ?
S1 C1 B1 B2 115.83(10) . . . . ?
S1 C1 B1 B5 -147.58(9) . . . . ?
S1 C1 B1 B6 149.89(8) . . . . ?
S1 C1 B2 B1 -110.82(11) . . . . ?
S1 C1 B2 B3 114.84(11) . . . . ?
S1 C1 B2 B6 -146.73(9) . . . . ?
S1 C1 B2 B7 148.97(9) . . . . ?
S1 C1 B3 B2 -116.36(11) . . . . ?
S1 C1 B3 B4 109.44(11) . . . . ?
S1 C1 B3 B7 -150.35(9) . . . . ?
S1 C1 B3 B8 145.41(9) . . . . ?
S1 C1 B4 C2 110.26(9) . . . . ?
S1 C1 B4 B3 -114.96(10) . . . . ?
S1 C1 B4 B8 -149.12(9) . . . . ?
S1 C1 B4 B9 148.48(8) . . . . ?
O1 C11 C12 C13 -31.40(15) . . . . ?
C11 O1 C14 C13 12.60(16) . . . . ?
C11 C12 C13 C14 37.73(15) . . . . ?
C12 C13 C14 O1 -31.65(16) . . . . ?
C14 O1 C11 C12 12.05(16) . . . . ?
O2 C21 C22 C23 29.39(17) . . . . ?
C21 O2 C24 C23 -14.46(19) . . . . ?
C21 C22 C23 C24 -36.78(19) . . . . ?
C22 C23 C24 O2 32.1(2) . . . . ?
C24 O2 C21 C22 -9.75(18) . . . . ?
O3A C31A C32A C33A -26.2(4) . . . . ?
C31A O3A C34A C33A 22.1(4) . . . . ?
C31A C32A C33A C34A 37.9(5) . . . . ?
C32A C33A C34A O3A -37.1(5) . . . . ?
C34A O3A C31A C32A 3.0(3) . . . . ?
O3B C31B C32B C33B -1.2(8) . . . . ?
C31B O3B C34B C33B 33.6(5) . . . . ?
C31B C32B C33B C34B 21.0(10) . . . . ?
C32B C33B C34B O3B -33.5(9) . . . . ?
C34B O3B C31B C32B -20.5(4) . . . . ?
C1 C2 B1 B2 39.48(8) . . . . ?
C1 C2 B1 B5 137.49(9) . . . . ?
C1 C2 B1 B6 101.71(9) . . . . ?
C1 C2 B4 B3 -39.39(8) . . . . ?
C1 C2 B4 B8 -101.60(9) . . . . ?
C1 C2 B4 B9 -137.44(9) . . . . ?
C1 C2 B5 B1 -35.88(8) . . . . ?
C1 C2 B5 B6 1.07(11) . . . . ?
C1 C2 B5 B9 101.28(9) . . . . ?
C1 C2 B5 B10 64.58(10) . . . . ?
C1 C2 B9 K1 -152.08(7) . . . 2_666 ?
C1 C2 B9 B4 35.87(8) . . . . ?
C1 C2 B9 B5 -101.68(9) . . . . ?
C1 C2 B9 B8 -1.29(12) . . . . ?
C1 C2 B9 B10 -64.89(11) . . . . ?
C1 B1 B2 B3 38.75(8) . . . . ?
C1 B1 B2 B6 141.06(10) . . . . ?
C1 B1 B2 B7 101.35(10) . . . . ?
C1 B1 B5 C2 44.25(9) . . . . ?
C1 B1 B5 B6 -94.50(10) . . . . ?
C1 B1 B5 B9 7.69(12) . . . . ?
C1 B1 B5 B10 -54.68(12) . . . . ?
C1 B1 B6 B2 -32.86(9) . . . . ?
C1 B1 B6 B5 108.70(10) . . . . ?
C1 B1 B6 B7 6.77(12) . . . . ?
C1 B1 B6 B10 69.09(11) . . . . ?
C1 B2 B3 B4 40.64(9) . . . . ?
C1 B2 B3 B7 141.89(10) . . . . ?
C1 B2 B3 B8 103.93(10) . . . . ?
C1 B2 B6 B1 36.20(9) . . . . ?
C1 B2 B6 B5 0.79(14) . . . . ?
C1 B2 B6 B7 -99.16(11) . . . . ?
C1 B2 B6 B10 -63.29(12) . . . . ?
C1 B2 B7 B3 -33.22(9) . . . . ?
C1 B2 B7 B6 104.47(10) . . . . ?
C1 B2 B7 B8 4.22(13) . . . . ?
C1 B2 B7 B10 68.04(12) . . . . ?
C1 B3 B4 C2 46.16(9) . . . . ?
C1 B3 B4 B8 140.91(10) . . . . ?
C1 B3 B4 B9 106.89(10) . . . . ?
C1 B3 B7 B2 33.16(9) . . . . ?
C1 B3 B7 B6 -4.29(13) . . . . ?
C1 B3 B7 B8 -104.43(10) . . . . ?
C1 B3 B7 B10 -68.30(12) . . . . ?
C1 B3 B8 B4 -36.31(9) . . . . ?
C1 B3 B8 B7 98.99(11) . . . . ?
C1 B3 B8 B9 -0.93(14) . . . . ?
C1 B3 B8 B10 63.26(12) . . . . ?
C1 B4 B8 B3 32.94(9) . . . . ?
C1 B4 B8 B7 -6.82(12) . . . . ?
C1 B4 B8 B9 -108.67(10) . . . . ?
C1 B4 B8 B10 -69.20(11) . . . . ?
C1 B4 B9 K1 165.1(3) . . . 2_666 ?
C1 B4 B9 C2 -44.24(9) . . . . ?
C1 B4 B9 B5 -7.98(12) . . . . ?
C1 B4 B9 B8 94.38(10) . . . . ?
C1 B4 B9 B10 54.67(12) . . . . ?
C2 C1 B1 B2 -134.74(9) . . . . ?
C2 C1 B1 B5 -38.15(8) . . . . ?
C2 C1 B1 B6 -100.68(9) . . . . ?
C2 C1 B2 B1 35.80(7) . . . . ?
C2 C1 B2 B3 -98.54(9) . . . . ?
C2 C1 B2 B6 -0.12(11) . . . . ?
C2 C1 B2 B7 -64.41(10) . . . . ?
C2 C1 B3 B2 98.36(9) . . . . ?
C2 C1 B3 B4 -35.84(8) . . . . ?
C2 C1 B3 B7 64.37(10) . . . . ?
C2 C1 B3 B8 0.12(12) . . . . ?
C2 C1 B4 B3 134.78(9) . . . . ?
C2 C1 B4 B8 100.62(10) . . . . ?
C2 C1 B4 B9 38.22(8) . . . . ?
C2 C2 B1 C1 107.20(14) 2_666 . . . ?
C2 C2 B1 B2 146.68(13) 2_666 . . . ?
C2 C2 B1 B5 -115.31(15) 2_666 . . . ?
C2 C2 B1 B6 -151.10(13) 2_666 . . . ?
C2 C2 B4 C1 -107.29(13) 2_666 . . . ?
C2 C2 B4 B3 -146.68(13) 2_666 . . . ?
C2 C2 B4 B8 151.11(12) 2_666 . . . ?
C2 C2 B4 B9 115.27(14) 2_666 . . . ?
C2 C2 B5 B1 108.53(15) 2_666 . . . ?
C2 C2 B5 B6 145.48(13) 2_666 . . . ?
C2 C2 B5 B9 -114.31(15) 2_666 . . . ?
C2 C2 B5 B10 -151.01(13) 2_666 . . . ?
C2 C2 B9 K1 63.87(18) 2_666 . . 2_666 ?
C2 C2 B9 B4 -108.17(16) 2_666 . . . ?
C2 C2 B9 B5 114.28(16) 2_666 . . . ?
C2 C2 B9 B8 -145.33(14) 2_666 . . . ?
C2 C2 B9 B10 151.07(14) 2_666 . . . ?
C2 B1 B2 C1 -46.29(9) . . . . ?
C2 B1 B2 B3 -7.54(12) . . . . ?
C2 B1 B2 B6 94.77(10) . . . . ?
C2 B1 B2 B7 55.06(12) . . . . ?
C2 B1 B5 B6 -138.75(10) . . . . ?
C2 B1 B5 B9 -36.56(8) . . . . ?
C2 B1 B5 B10 -98.94(10) . . . . ?
C2 B1 B6 B2 -106.76(10) . . . . ?
C2 B1 B6 B5 34.79(9) . . . . ?
C2 B1 B6 B7 -67.14(11) . . . . ?
C2 B1 B6 B10 -4.82(12) . . . . ?
C2 B4 B8 B3 106.68(10) . . . . ?
C2 B4 B8 B7 66.92(11) . . . . ?
C2 B4 B8 B9 -34.93(8) . . . . ?
C2 B4 B8 B10 4.54(12) . . . . ?
C2 B4 B9 K1 -150.7(4) . . . 2_666 ?
C2 B4 B9 B5 36.26(8) . . . . ?
C2 B4 B9 B8 138.62(10) . . . . ?
C2 B4 B9 B10 98.91(10) . . . . ?
C2 B5 B6 B1 -36.43(9) . . . . ?
C2 B5 B6 B2 -1.19(13) . . . . ?
C2 B5 B6 B7 63.11(12) . . . . ?
C2 B5 B6 B10 98.85(10) . . . . ?
C2 B5 B9 K1 144.50(7) . . . 2_666 ?
C2 B5 B9 B4 -36.97(8) . . . . ?
C2 B5 B9 B8 -100.22(10) . . . . ?
C2 B5 B9 B10 -138.34(10) . . . . ?
C2 B5 B10 K1 109.70(8) . . . 2_666 ?
C2 B5 B10 B6 -101.60(10) . . . . ?
C2 B5 B10 B7 -65.44(12) . . . . ?
C2 B5 B10 B8 -1.64(12) . . . . ?
C2 B5 B10 B9 35.84(9) . . . . ?
C2 B9 B10 K1 -129.63(8) . . . 2_666 ?
C2 B9 B10 B5 -35.81(9) . . . . ?
C2 B9 B10 B6 1.85(13) . . . . ?
C2 B9 B10 B7 65.47(12) . . . . ?
C2 B9 B10 B8 101.79(10) . . . . ?
B1 C1 B2 B3 -134.34(9) . . . . ?
B1 C1 B2 B6 -35.91(9) . . . . ?
B1 C1 B2 B7 -100.21(10) . . . . ?
B1 C1 B3 B2 42.90(9) . . . . ?
B1 C1 B3 B4 -91.31(10) . . . . ?
B1 C1 B3 B7 8.90(12) . . . . ?
B1 C1 B3 B8 -55.34(12) . . . . ?
B1 C1 B4 C2 -26.26(8) . . . . ?
B1 C1 B4 B3 108.53(9) . . . . ?
B1 C1 B4 B8 74.36(10) . . . . ?
B1 C1 B4 B9 11.97(11) . . . . ?
B1 C2 B4 C1 27.60(8) . . . . ?
B1 C2 B4 B3 -11.79(12) . . . . ?
B1 C2 B4 B8 -73.99(10) . . . . ?
B1 C2 B4 B9 -109.84(10) . . . . ?
B1 C2 B5 B6 36.95(9) . . . . ?
B1 C2 B5 B9 137.16(9) . . . . ?
B1 C2 B5 B10 100.46(10) . . . . ?
B1 C2 B9 K1 -92.49(11) . . . 2_666 ?
B1 C2 B9 B4 95.46(10) . . . . ?
B1 C2 B9 B5 -42.09(10) . . . . ?
B1 C2 B9 B8 58.30(13) . . . . ?
B1 C2 B9 B10 -5.30(13) . . . . ?
B1 B2 B3 C1 -40.54(9) . . . . ?
B1 B2 B3 B4 0.11(12) . . . . ?
B1 B2 B3 B7 101.35(10) . . . . ?
B1 B2 B3 B8 63.40(11) . . . . ?
B1 B2 B6 B5 -35.41(9) . . . . ?
B1 B2 B6 B7 -135.36(10) . . . . ?
B1 B2 B6 B10 -99.49(10) . . . . ?
B1 B2 B7 B3 -97.85(10) . . . . ?
B1 B2 B7 B6 39.84(9) . . . . ?
B1 B2 B7 B8 -60.41(12) . . . . ?
B1 B2 B7 B10 3.40(13) . . . . ?
B1 B5 B6 B2 35.24(9) . . . . ?
B1 B5 B6 B7 99.54(10) . . . . ?
B1 B5 B6 B10 135.28(10) . . . . ?
B1 B5 B9 K1 -178.36(7) . . . 2_666 ?
B1 B5 B9 C2 37.14(8) . . . . ?
B1 B5 B9 B4 0.17(11) . . . . ?
B1 B5 B9 B8 -63.08(11) . . . . ?
B1 B5 B9 B10 -101.21(10) . . . . ?
B1 B5 B10 K1 171.59(8) . . . 2_666 ?
B1 B5 B10 B6 -39.71(9) . . . . ?
B1 B5 B10 B7 -3.55(13) . . . . ?
B1 B5 B10 B8 60.25(12) . . . . ?
B1 B5 B10 B9 97.73(10) . . . . ?
B1 B6 B7 B2 -39.64(9) . . . . ?
B1 B6 B7 B3 -1.75(12) . . . . ?
B1 B6 B7 B8 60.74(11) . . . . ?
B1 B6 B7 B10 100.10(10) . . . . ?
B1 B6 B10 K1 85.67(12) . . . 2_666 ?
B1 B6 B10 B5 39.95(9) . . . . ?
B1 B6 B10 B7 -99.92(10) . . . . ?
B1 B6 B10 B8 -60.62(12) . . . . ?
B1 B6 B10 B9 1.91(13) . . . . ?
B2 C1 B1 C2 134.74(9) . . . . ?
B2 C1 B1 B5 96.59(10) . . . . ?
B2 C1 B1 B6 34.06(9) . . . . ?
B2 C1 B3 B4 -134.21(10) . . . . ?
B2 C1 B3 B7 -33.99(9) . . . . ?
B2 C1 B3 B8 -98.24(11) . . . . ?
B2 C1 B4 C2 -90.73(9) . . . . ?
B2 C1 B4 B3 44.05(10) . . . . ?
B2 C1 B4 B8 9.89(12) . . . . ?
B2 C1 B4 B9 -52.50(12) . . . . ?
B2 B1 B5 C2 104.60(10) . . . . ?
B2 B1 B5 B6 -34.16(9) . . . . ?
B2 B1 B5 B9 68.03(11) . . . . ?
B2 B1 B5 B10 5.66(13) . . . . ?
B2 B1 B6 B5 141.55(10) . . . . ?
B2 B1 B6 B7 39.62(9) . . . . ?
B2 B1 B6 B10 101.94(11) . . . . ?
B2 B3 B4 C1 -38.82(8) . . . . ?
B2 B3 B4 C2 7.33(12) . . . . ?
B2 B3 B4 B8 102.09(10) . . . . ?
B2 B3 B4 B9 68.07(11) . . . . ?
B2 B3 B7 B6 -37.45(9) . . . . ?
B2 B3 B7 B8 -137.59(10) . . . . ?
B2 B3 B7 B10 -101.46(10) . . . . ?
B2 B3 B8 B4 -97.63(10) . . . . ?
B2 B3 B8 B7 37.67(9) . . . . ?
B2 B3 B8 B9 -62.26(12) . . . . ?
B2 B3 B8 B10 1.93(12) . . . . ?
B2 B6 B7 B3 37.89(9) . . . . ?
B2 B6 B7 B8 100.38(10) . . . . ?
B2 B6 B7 B10 139.74(10) . . . . ?
B2 B6 B10 K1 149.32(8) . . . 2_666 ?
B2 B6 B10 B5 103.59(10) . . . . ?
B2 B6 B10 B7 -36.27(9) . . . . ?
B2 B6 B10 B8 3.03(12) . . . . ?
B2 B6 B10 B9 65.56(12) . . . . ?
B2 B7 B8 B3 -37.94(9) . . . . ?
B2 B7 B8 B4 1.83(13) . . . . ?
B2 B7 B8 B9 65.89(12) . . . . ?
B2 B7 B8 B10 102.04(10) . . . . ?
B2 B7 B10 K1 -160.3(3) . . . 2_666 ?
B2 B7 B10 B5 0.11(13) . . . . ?
B2 B7 B10 B6 35.98(9) . . . . ?
B2 B7 B10 B8 -99.87(10) . . . . ?
B2 B7 B10 B9 -63.94(12) . . . . ?
B3 C1 B1 C2 90.78(9) . . . . ?
B3 C1 B1 B2 -43.96(9) . . . . ?
B3 C1 B1 B5 52.63(12) . . . . ?
B3 C1 B1 B6 -9.90(12) . . . . ?
B3 C1 B2 B1 134.34(9) . . . . ?
B3 C1 B2 B6 98.42(11) . . . . ?
B3 C1 B2 B7 34.13(9) . . . . ?
B3 C1 B4 C2 -134.78(9) . . . . ?
B3 C1 B4 B8 -34.16(9) . . . . ?
B3 C1 B4 B9 -96.56(11) . . . . ?
B3 B2 B6 B1 97.63(10) . . . . ?
B3 B2 B6 B5 62.21(12) . . . . ?
B3 B2 B6 B7 -37.74(9) . . . . ?
B3 B2 B6 B10 -1.86(12) . . . . ?
B3 B2 B7 B6 137.69(10) . . . . ?
B3 B2 B7 B8 37.44(9) . . . . ?
B3 B2 B7 B10 101.25(10) . . . . ?
B3 B4 B8 B7 -39.75(9) . . . . ?
B3 B4 B8 B9 -141.61(10) . . . . ?
B3 B4 B8 B10 -102.14(10) . . . . ?
B3 B4 B9 K1 104.8(4) . . . 2_666 ?
B3 B4 B9 C2 -104.52(10) . . . . ?
B3 B4 B9 B5 -68.26(11) . . . . ?
B3 B4 B9 B8 34.10(9) . . . . ?
B3 B4 B9 B10 -5.61(12) . . . . ?
B3 B7 B8 B4 39.77(9) . . . . ?
B3 B7 B8 B9 103.83(10) . . . . ?
B3 B7 B8 B10 139.97(10) . . . . ?
B3 B7 B10 K1 -96.1(3) . . . 2_666 ?
B3 B7 B10 B5 64.28(12) . . . . ?
B3 B7 B10 B6 100.15(10) . . . . ?
B3 B7 B10 B8 -35.70(9) . . . . ?
B3 B7 B10 B9 0.23(13) . . . . ?
B3 B8 B9 K1 157.54(8) . . . 2_666 ?
B3 B8 B9 C2 1.43(13) . . . . ?
B3 B8 B9 B4 -35.24(9) . . . . ?
B3 B8 B9 B5 62.41(12) . . . . ?
B3 B8 B9 B10 100.26(11) . . . . ?
B3 B8 B10 K1 -157.46(7) . . . 2_666 ?
B3 B8 B10 B5 -65.68(12) . . . . ?
B3 B8 B10 B6 -3.06(12) . . . . ?
B3 B8 B10 B7 36.17(9) . . . . ?
B3 B8 B10 B9 -103.59(10) . . . . ?
B4 C1 B1 C2 26.29(8) . . . . ?
B4 C1 B1 B2 -108.44(9) . . . . ?
B4 C1 B1 B5 -11.85(11) . . . . ?
B4 C1 B1 B6 -74.38(10) . . . . ?
B4 C1 B2 B1 91.34(10) . . . . ?
B4 C1 B2 B3 -43.00(9) . . . . ?
B4 C1 B2 B6 55.43(12) . . . . ?
B4 C1 B2 B7 -8.87(13) . . . . ?
B4 C1 B3 B2 134.21(10) . . . . ?
B4 C1 B3 B7 100.21(10) . . . . ?
B4 C1 B3 B8 35.97(9) . . . . ?
B4 C2 B1 C1 -27.61(8) . . . . ?
B4 C2 B1 B2 11.87(12) . . . . ?
B4 C2 B1 B5 109.88(9) . . . . ?
B4 C2 B1 B6 74.10(10) . . . . ?
B4 C2 B5 B1 -95.58(10) . . . . ?
B4 C2 B5 B6 -58.63(12) . . . . ?
B4 C2 B5 B9 41.58(9) . . . . ?
B4 C2 B5 B10 4.88(13) . . . . ?
B4 C2 B9 K1 172.05(11) . . . 2_666 ?
B4 C2 B9 B5 -137.55(9) . . . . ?
B4 C2 B9 B8 -37.16(9) . . . . ?
B4 C2 B9 B10 -100.76(10) . . . . ?
B4 B3 B7 B2 97.77(10) . . . . ?
B4 B3 B7 B6 60.32(12) . . . . ?
B4 B3 B7 B8 -39.83(9) . . . . ?
B4 B3 B7 B10 -3.69(13) . . . . ?
B4 B3 B8 B7 135.30(10) . . . . ?
B4 B3 B8 B9 35.37(10) . . . . ?
B4 B3 B8 B10 99.56(10) . . . . ?
B4 B8 B9 K1 -167.21(9) . . . 2_666 ?
B4 B8 B9 C2 36.67(9) . . . . ?
B4 B8 B9 B5 97.65(10) . . . . ?
B4 B8 B9 B10 135.50(10) . . . . ?
B4 B8 B10 K1 -93.64(9) . . . 2_666 ?
B4 B8 B10 B5 -1.87(12) . . . . ?
B4 B8 B10 B6 60.75(11) . . . . ?
B4 B8 B10 B7 99.98(10) . . . . ?
B4 B8 B10 B9 -39.78(9) . . . . ?
B4 B9 B10 K1 168.22(8) . . . 2_666 ?
B4 B9 B10 B5 -97.96(10) . . . . ?
B4 B9 B10 B6 -60.31(12) . . . . ?
B4 B9 B10 B7 3.32(12) . . . . ?
B4 B9 B10 B8 39.64(9) . . . . ?
B5 C2 B1 C1 -137.49(9) . . . . ?
B5 C2 B1 B2 -98.00(10) . . . . ?
B5 C2 B1 B6 -35.78(9) . . . . ?
B5 C2 B4 C1 95.59(10) . . . . ?
B5 C2 B4 B3 56.20(13) . . . . ?
B5 C2 B4 B8 -6.00(12) . . . . ?
B5 C2 B4 B9 -41.85(9) . . . . ?
B5 C2 B9 K1 -50.41(10) . . . 2_666 ?
B5 C2 B9 B4 137.55(9) . . . . ?
B5 C2 B9 B8 100.39(10) . . . . ?
B5 C2 B9 B10 36.79(9) . . . . ?
B5 B1 B2 C1 -106.94(10) . . . . ?
B5 B1 B2 B3 -68.19(11) . . . . ?
B5 B1 B2 B6 34.12(9) . . . . ?
B5 B1 B2 B7 -5.59(13) . . . . ?
B5 B1 B6 B2 -141.55(10) . . . . ?
B5 B1 B6 B7 -101.93(10) . . . . ?
B5 B1 B6 B10 -39.61(9) . . . . ?
B5 B6 B7 B2 -103.71(10) . . . . ?
B5 B6 B7 B3 -65.82(12) . . . . ?
B5 B6 B7 B8 -3.33(12) . . . . ?
B5 B6 B7 B10 36.03(9) . . . . ?
B5 B6 B10 K1 45.73(10) . . . 2_666 ?
B5 B6 B10 B7 -139.87(10) . . . . ?
B5 B6 B10 B8 -100.57(10) . . . . ?
B5 B6 B10 B9 -38.04(9) . . . . ?
B5 B9 B10 K1 -93.82(7) . . . 2_666 ?
B5 B9 B10 B6 37.65(9) . . . . ?
B5 B9 B10 B7 101.28(10) . . . . ?
B5 B9 B10 B8 137.60(10) . . . . ?
B6 B1 B2 C1 -141.06(10) . . . . ?
B6 B1 B2 B3 -102.31(10) . . . . ?
B6 B1 B2 B7 -39.71(9) . . . . ?
B6 B1 B5 C2 138.75(10) . . . . ?
B6 B1 B5 B9 102.19(10) . . . . ?
B6 B1 B5 B10 39.82(9) . . . . ?
B6 B2 B3 C1 -103.97(10) . . . . ?
B6 B2 B3 B4 -63.33(11) . . . . ?
B6 B2 B3 B7 37.92(9) . . . . ?
B6 B2 B3 B8 -0.04(12) . . . . ?
B6 B2 B7 B3 -137.69(10) . . . . ?
B6 B2 B7 B8 -100.25(10) . . . . ?
B6 B2 B7 B10 -36.44(9) . . . . ?
B6 B5 B9 K1 -115.32(8) . . . 2_666 ?
B6 B5 B9 C2 100.17(10) . . . . ?
B6 B5 B9 B4 63.20(11) . . . . ?
B6 B5 B9 B8 -0.05(12) . . . . ?
B6 B5 B9 B10 -38.17(9) . . . . ?
B6 B5 B10 K1 -148.70(8) . . . 2_666 ?
B6 B5 B10 B7 36.16(10) . . . . ?
B6 B5 B10 B8 99.96(10) . . . . ?
B6 B5 B10 B9 137.45(10) . . . . ?
B6 B7 B8 B3 -100.53(10) . . . . ?
B6 B7 B8 B4 -60.76(12) . . . . ?
B6 B7 B8 B9 3.30(12) . . . . ?
B6 B7 B8 B10 39.44(9) . . . . ?
B6 B7 B10 K1 163.7(3) . . . 2_666 ?
B6 B7 B10 B5 -35.87(9) . . . . ?
B6 B7 B10 B8 -135.85(9) . . . . ?
B6 B7 B10 B9 -99.92(10) . . . . ?
B7 B2 B3 C1 -141.89(10) . . . . ?
B7 B2 B3 B4 -101.25(10) . . . . ?
B7 B2 B3 B8 -37.96(9) . . . . ?
B7 B2 B6 B1 135.36(10) . . . . ?
B7 B2 B6 B5 99.95(11) . . . . ?
B7 B2 B6 B10 35.87(9) . . . . ?
B7 B3 B4 C1 -101.16(10) . . . . ?
B7 B3 B4 C2 -55.01(12) . . . . ?
B7 B3 B4 B8 39.75(9) . . . . ?
B7 B3 B4 B9 5.73(12) . . . . ?
B7 B3 B8 B4 -135.30(10) . . . . ?
B7 B3 B8 B9 -99.92(11) . . . . ?
B7 B3 B8 B10 -35.73(9) . . . . ?
B7 B6 B10 K1 -174.41(11) . . . 2_666 ?
B7 B6 B10 B5 139.87(10) . . . . ?
B7 B6 B10 B8 39.30(9) . . . . ?
B7 B6 B10 B9 101.83(10) . . . . ?
B7 B8 B9 K1 93.12(9) . . . 2_666 ?
B7 B8 B9 C2 -63.00(12) . . . . ?
B7 B8 B9 B4 -99.67(10) . . . . ?
B7 B8 B9 B5 -2.02(12) . . . . ?
B7 B8 B9 B10 35.83(9) . . . . ?
B7 B8 B10 K1 166.38(8) . . . 2_666 ?
B7 B8 B10 B5 -101.85(10) . . . . ?
B7 B8 B10 B6 -39.23(9) . . . . ?
B7 B8 B10 B9 -139.76(10) . . . . ?
B8 B3 B4 C1 -140.91(10) . . . . ?
B8 B3 B4 C2 -94.76(10) . . . . ?
B8 B3 B4 B9 -34.02(9) . . . . ?
B8 B3 B7 B2 137.59(10) . . . . ?
B8 B3 B7 B6 100.14(10) . . . . ?
B8 B3 B7 B10 36.13(9) . . . . ?
B8 B4 B9 K1 70.7(4) . . . 2_666 ?
B8 B4 B9 C2 -138.62(10) . . . . ?
B8 B4 B9 B5 -102.36(10) . . . . ?
B8 B4 B9 B10 -39.71(9) . . . . ?
B8 B7 B10 K1 -60.4(3) . . . 2_666 ?
B8 B7 B10 B5 99.98(10) . . . . ?
B8 B7 B10 B6 135.85(9) . . . . ?
B8 B7 B10 B9 35.93(9) . . . . ?
B8 B9 B10 K1 128.58(7) . . . 2_666 ?
B8 B9 B10 B5 -137.60(10) . . . . ?
B8 B9 B10 B6 -99.95(10) . . . . ?
B8 B9 B10 B7 -36.32(9) . . . . ?
B9 C2 B1 C1 -95.27(10) . . . . ?
B9 C2 B1 B2 -55.78(13) . . . . ?
B9 C2 B1 B5 42.22(10) . . . . ?
B9 C2 B1 B6 6.44(13) . . . . ?
B9 C2 B4 C1 137.44(9) . . . . ?
B9 C2 B4 B3 98.04(10) . . . . ?
B9 C2 B4 B8 35.84(9) . . . . ?
B9 C2 B5 B1 -137.16(9) . . . . ?
B9 C2 B5 B6 -100.22(10) . . . . ?
B9 C2 B5 B10 -36.70(9) . . . . ?
B9 B4 B8 B3 141.61(10) . . . . ?
B9 B4 B8 B7 101.86(10) . . . . ?
B9 B4 B8 B10 39.47(9) . . . . ?
B9 B5 B6 B1 -97.44(10) . . . . ?
B9 B5 B6 B2 -62.20(12) . . . . ?
B9 B5 B6 B7 2.10(12) . . . . ?
B9 B5 B6 B10 37.84(9) . . . . ?
B9 B5 B10 K1 73.86(6) . . . 2_666 ?
B9 B5 B10 B6 -137.45(10) . . . . ?
B9 B5 B10 B7 -101.29(11) . . . . ?
B9 B5 B10 B8 -37.49(9) . . . . ?
B9 B8 B10 K1 -53.87(7) . . . 2_666 ?
B9 B8 B10 B5 37.91(9) . . . . ?
B9 B8 B10 B6 100.53(10) . . . . ?
B9 B8 B10 B7 139.76(10) . . . . ?
B10 B5 B6 B1 -135.28(10) . . . . ?
B10 B5 B6 B2 -100.04(11) . . . . ?
B10 B5 B6 B7 -35.74(9) . . . . ?
B10 B5 B9 K1 -77.15(6) . . . 2_666 ?
B10 B5 B9 C2 138.34(10) . . . . ?
B10 B5 B9 B4 101.38(10) . . . . ?
B10 B5 B9 B8 38.12(9) . . . . ?
B10 B6 B7 B2 -139.74(10) . . . . ?
B10 B6 B7 B3 -101.85(10) . . . . ?
B10 B6 B7 B8 -39.36(9) . . . . ?
B10 B7 B8 B3 -139.97(10) . . . . ?
B10 B7 B8 B4 -100.21(10) . . . . ?
B10 B7 B8 B9 -36.14(9) . . . . ?
B10 B8 B9 K1 57.28(8) . . . 2_666 ?
B10 B8 B9 C2 -98.83(10) . . . . ?
B10 B8 B9 B4 -135.50(10) . . . . ?
B10 B8 B9 B5 -37.85(9) . . . . ?
